data_4087553
loop_
_publ_author_name
'Lapointe, S\'ebastien'
'Vabre, Boris'
'Zargarian, Davit'

_publ_section_title
;
 POCOP-Type Pincer Complexes of Nickel: Synthesis, Characterization, and
 Ligand Exchange Reactivities of New Cationic Acetonitrile Adducts
;
_journal_issue 14
_journal_name_full Organometallics
_journal_page_first 3520
_journal_paper_doi 10.1021/acs.organomet.5b00272
_journal_volume 34
_journal_year 2015
_chemical_absolute_configuration rmad
_chemical_compound_source 'Synthesized by the authors. See text'
_chemical_formula_moiety 'C20 H33 Br N Ni O2 P2, C F3 O3 S'
_chemical_formula_sum 'C21 H33 Br F3 N Ni O5 P2 S'
_chemical_formula_weight 669.10
_space_group_IT_number 19
_space_group_name_Hall 'P 2ac 2ab'
_space_group_name_H-M_alt 'P 21 21 21'
_symmetry_cell_setting orthorhombic
_symmetry_space_group_name_Hall 'P 2ac 2ab'
_symmetry_space_group_name_H-M 'P 21 21 21'
_atom_sites_solution_hydrogens geom
_atom_sites_solution_primary direct
_atom_sites_solution_secondary difmap
_audit_creation_method SHELXL-97
_cell_angle_alpha 90
_cell_angle_beta 90
_cell_angle_gamma 90
_cell_formula_units_Z 8
_cell_length_a 12.5191(5)
_cell_length_b 15.3796(7)
_cell_length_c 30.0110(13)
_cell_measurement_reflns_used 177736
_cell_measurement_temperature 150
_cell_measurement_theta_max 69.33
_cell_measurement_theta_min 2.94
_cell_volume 5778.3(4)
_computing_cell_refinement 'SAINT V7.68A(Bruker AXS, 2009)'
_computing_data_collection 'APEX2  (Bruker AXS, 2009)'
_computing_data_reduction 'SAINT V7.68A(Bruker AXS, 2009)'
_computing_molecular_graphics 'SHELXTL  (Bruker AXS, 2003)'
_computing_publication_material 'UdMX (Maris, 2004)'
_computing_structure_refinement 'SHELXL97 (Sheldrick, 2008)'
_computing_structure_solution 'SHELXS97 (Sheldrick, 2008)'
_diffrn_ambient_temperature 150
_diffrn_detector_area_resol_mean 8.3
_diffrn_measured_fraction_theta_full 0.998
_diffrn_measured_fraction_theta_max 0.998
_diffrn_measurement_device_type 'Bruker Microstar'
_diffrn_measurement_method \w
_diffrn_radiation_monochromator 'Helios optics'
_diffrn_radiation_source 'Rotating Anode'
_diffrn_radiation_type CuK\a
_diffrn_radiation_wavelength 1.54178
_diffrn_reflns_av_R_equivalents 0.049
_diffrn_reflns_av_sigmaI/netI 0.0156
_diffrn_reflns_limit_h_max 15
_diffrn_reflns_limit_h_min -15
_diffrn_reflns_limit_k_max 18
_diffrn_reflns_limit_k_min -18
_diffrn_reflns_limit_l_max 29
_diffrn_reflns_limit_l_min -36
_diffrn_reflns_number 231975
_diffrn_reflns_theta_full 69.76
_diffrn_reflns_theta_max 69.76
_diffrn_reflns_theta_min 2.94
_exptl_absorpt_coefficient_mu 4.761
_exptl_absorpt_correction_T_max 0.5648
_exptl_absorpt_correction_T_min 0.4669
_exptl_absorpt_correction_type multi-scan
_exptl_absorpt_process_details 'Sadabs (Sheldrick, 2008)'
_exptl_crystal_colour yellow
_exptl_crystal_density_diffrn 1.538
_exptl_crystal_density_method 'not measured'
_exptl_crystal_description block
_exptl_crystal_F_000 2736
_exptl_crystal_size_max 0.16
_exptl_crystal_size_mid 0.13
_exptl_crystal_size_min 0.12
_refine_diff_density_max 1.358
_refine_diff_density_min -1.181
_refine_diff_density_rms 0.082
_refine_ls_abs_structure_details 'Flack, H.D. and Schwarzenbach, D. (1999), XXXX Friedel Pairs'
_refine_ls_abs_structure_Flack 0.011(14)
_refine_ls_extinction_method none
_refine_ls_goodness_of_fit_ref 1.064
_refine_ls_hydrogen_treatment constr
_refine_ls_matrix_type full
_refine_ls_number_parameters 649
_refine_ls_number_reflns 10890
_refine_ls_number_restraints 0
_refine_ls_restrained_S_all 1.064
_refine_ls_R_factor_all 0.0352
_refine_ls_R_factor_gt 0.0351
_refine_ls_shift/su_max 0.001
_refine_ls_shift/su_mean 0.000
_refine_ls_structure_factor_coef Fsqd
_refine_ls_weighting_details 'calc w=1/[\s^2^(Fo^2^)+(0.0635P)^2^+5.4787P] where P=(Fo^2^+2Fc^2^)/3'
_refine_ls_weighting_scheme calc
_refine_ls_wR_factor_gt 0.0976
_refine_ls_wR_factor_ref 0.0978
_reflns_number_gt 10837
_reflns_number_total 10890
_reflns_threshold_expression I>2\s(I)
_cod_data_source_file om5b00272_si_001.cif
_cod_data_source_block bors72
_cod_depositor_comments
;
The following automatic conversions were performed:

data item '_symmetry_cell_setting' value 'Orthorhombic' was changed
to 'orthorhombic' in accordance with the
/home/saulius/struct/COD-crude-data/automatic-downloads/DataCite-retrospective/ACS/depositions/lib/dictionaries/cif_core.dic
dictionary named 'cif_core.dic' version 2.4.2 last updated on
2011-04-26.

Automatic conversion script
Id: cif_fix_values 6909 2019-04-08 15:41:33Z antanas 
;
_cod_original_sg_symbol_H-M P212121
_cod_database_code 4087553

loop_
_symmetry_equiv_pos_as_xyz
'x, y, z'
'-x+1/2, -y, z+1/2'
'-x, y+1/2, -z+1/2'
'x+1/2, -y+1/2, -z'

loop_
_atom_site_label
_atom_site_type_symbol
_atom_site_fract_x
_atom_site_fract_y
_atom_site_fract_z
_atom_site_U_iso_or_equiv
_atom_site_adp_type
_atom_site_occupancy
_atom_site_symmetry_multiplicity
_atom_site_calc_flag
_atom_site_refinement_flags
Br2 Br 0.20620(3) -0.00103(3) 0.173711(12) 0.03935(10) Uani 1 1 d .
Ni2 Ni 0.27080(4) 0.22297(3) 0.357666(17) 0.02482(12) Uani 1 1 d .
P4 P 0.09914(6) 0.23799(5) 0.35149(3) 0.02550(16) Uani 1 1 d .
P3 P 0.43575(6) 0.18399(5) 0.34801(3) 0.02748(17) Uani 1 1 d .
Br1 Br 0.26309(3) 0.48821(2) 0.185510(11) 0.03411(9) Uani 1 1 d .
Ni1 Ni 0.28199(4) 0.71968(3) 0.368805(16) 0.02236(11) Uani 1 1 d .
P1 P 0.44285(6) 0.66768(5) 0.37161(3) 0.02338(15) Uani 1 1 d .
P2 P 0.12086(7) 0.75393(5) 0.34867(3) 0.02553(16) Uani 1 1 d .
S1 S 0.33687(8) 0.38710(7) 0.02039(3) 0.0413(2) Uani 1 1 d .
C4 C 0.2666(3) 0.5517(2) 0.23963(10) 0.0265(6) Uani 1 1 d .
C3 C 0.1780(3) 0.6005(2) 0.25122(10) 0.0262(6) Uani 1 1 d .
H3 H 0.1158 0.6015 0.2331 0.031 Uiso 1 1 calc R
C2 C 0.1840(2) 0.6478(2) 0.29036(10) 0.0242(6) Uani 1 1 d .
C1 C 0.2751(2) 0.65020(19) 0.31739(10) 0.0231(6) Uani 1 1 d .
C6 C 0.3615(3) 0.5997(2) 0.30312(11) 0.0247(6) Uani 1 1 d .
C5 C 0.3593(3) 0.5499(2) 0.26494(10) 0.0249(6) Uani 1 1 d .
H5 H 0.4189 0.5156 0.2563 0.030 Uiso 1 1 calc R
O2 O 0.09705(18) 0.69726(16) 0.30312(7) 0.0304(5) Uani 1 1 d .
O1 O 0.45387(17) 0.60164(15) 0.32830(7) 0.0268(5) Uani 1 1 d .
C13 C 0.4894(4) 0.6486(3) 0.46052(12) 0.0410(9) Uani 1 1 d .
H13A H 0.4191 0.6701 0.4698 0.061 Uiso 1 1 calc R
H13B H 0.5376 0.6979 0.4557 0.061 Uiso 1 1 calc R
H13C H 0.5186 0.6108 0.4838 0.061 Uiso 1 1 calc R
C10 C 0.5486(3) 0.7477(2) 0.36224(13) 0.0371(8) Uani 1 1 d .
H10 H 0.5415 0.7935 0.3857 0.044 Uiso 1 1 calc R
C14 C 0.4782(3) 0.5974(2) 0.41759(11) 0.0315(7) Uani 1 1 d .
H14 H 0.5489 0.5703 0.4108 0.038 Uiso 1 1 calc R
C15 C 0.3960(4) 0.5251(3) 0.42155(14) 0.0482(10) Uani 1 1 d .
H15A H 0.4191 0.4834 0.4443 0.072 Uiso 1 1 calc R
H15B H 0.3890 0.4953 0.3928 0.072 Uiso 1 1 calc R
H15C H 0.3269 0.5499 0.4301 0.072 Uiso 1 1 calc R
C12 C 0.5292(4) 0.7905(3) 0.31776(16) 0.0570(12) Uani 1 1 d .
H12A H 0.5818 0.8368 0.3132 0.085 Uiso 1 1 calc R
H12B H 0.4571 0.8153 0.3172 0.085 Uiso 1 1 calc R
H12C H 0.5360 0.7471 0.2940 0.085 Uiso 1 1 calc R
C11 C 0.6597(3) 0.7101(3) 0.36581(15) 0.0511(11) Uani 1 1 d .
H11A H 0.6656 0.6591 0.3464 0.077 Uiso 1 1 calc R
H11B H 0.6736 0.6930 0.3967 0.077 Uiso 1 1 calc R
H11C H 0.7121 0.7540 0.3566 0.077 Uiso 1 1 calc R
C21 C 0.0048(4) 0.6303(3) 0.39355(14) 0.0466(10) Uani 1 1 d .
H21A H 0.0694 0.6145 0.4102 0.070 Uiso 1 1 calc R
H21B H 0.0026 0.5977 0.3655 0.070 Uiso 1 1 calc R
H21C H -0.0584 0.6163 0.4114 0.070 Uiso 1 1 calc R
C20 C 0.0064(3) 0.7276(2) 0.38351(12) 0.0345(7) Uani 1 1 d .
H20 H -0.0600 0.7422 0.3665 0.041 Uiso 1 1 calc R
C24 C 0.1070(3) 0.8661(2) 0.32932(14) 0.0410(9) Uani 1 1 d .
H24 H 0.1056 0.9045 0.3562 0.049 Uiso 1 1 calc R
C25 C 0.2026(4) 0.8914(3) 0.3021(2) 0.0658(14) Uani 1 1 d .
H25A H 0.2018 0.8595 0.2738 0.099 Uiso 1 1 calc R
H25B H 0.2680 0.8772 0.3185 0.099 Uiso 1 1 calc R
H25C H 0.2006 0.9541 0.2961 0.099 Uiso 1 1 calc R
C22 C 0.0072(4) 0.7814(3) 0.42602(13) 0.0460(9) Uani 1 1 d .
H22A H -0.0584 0.7703 0.4429 0.069 Uiso 1 1 calc R
H22B H 0.0113 0.8432 0.4184 0.069 Uiso 1 1 calc R
H22C H 0.0692 0.7652 0.4441 0.069 Uiso 1 1 calc R
C23 C 0.0024(5) 0.8801(4) 0.3042(2) 0.0779(18) Uani 1 1 d .
H23A H 0.0020 0.9383 0.2910 0.117 Uiso 1 1 calc R
H23B H -0.0576 0.8745 0.3250 0.117 Uiso 1 1 calc R
H23C H -0.0042 0.8364 0.2806 0.117 Uiso 1 1 calc R
N1 N 0.2941(2) 0.79346(18) 0.41811(9) 0.0288(6) Uani 1 1 d .
C7 C 0.3035(3) 0.8352(2) 0.44946(11) 0.0311(7) Uani 1 1 d .
C8 C 0.3140(4) 0.8881(3) 0.48904(14) 0.0484(10) Uani 1 1 d .
H8A H 0.2644 0.9372 0.4873 0.073 Uiso 1 1 calc R
H8B H 0.3873 0.9099 0.4913 0.073 Uiso 1 1 calc R
H8C H 0.2973 0.8529 0.5154 0.073 Uiso 1 1 calc R
C9 C 0.2454(3) 0.4397(2) 0.05912(11) 0.0354(8) Uani 1 1 d .
F3 F 0.2280(3) 0.39007(17) 0.09564(7) 0.0570(7) Uani 1 1 d .
F2 F 0.2844(2) 0.51551(15) 0.07357(8) 0.0471(5) Uani 1 1 d .
F1 F 0.15110(19) 0.45586(15) 0.04083(8) 0.0451(5) Uani 1 1 d .
O5 O 0.4329(2) 0.3793(2) 0.04617(11) 0.0499(7) Uani 1 1 d .
O3 O 0.2840(3) 0.3067(2) 0.01097(14) 0.0724(11) Uani 1 1 d .
O4 O 0.3414(3) 0.4478(3) -0.01530(11) 0.0790(13) Uani 1 1 d .
C31 C 0.2534(2) 0.1663(2) 0.30268(10) 0.0243(6) Uani 1 1 d .
C34 C 0.2250(3) 0.0708(2) 0.22469(10) 0.0270(6) Uani 1 1 d .
C33 C 0.1372(3) 0.1114(2) 0.24304(10) 0.0267(6) Uani 1 1 d .
H33 H 0.0686 0.1074 0.2297 0.032 Uiso 1 1 calc R
C35 C 0.3277(3) 0.0783(2) 0.24193(11) 0.0270(6) Uani 1 1 d .
H35 H 0.3872 0.0514 0.2279 0.032 Uiso 1 1 calc R
C36 C 0.3389(2) 0.1269(2) 0.28064(11) 0.0252(6) Uani 1 1 d .
C32 C 0.1539(3) 0.1586(2) 0.28190(10) 0.0248(6) Uani 1 1 d .
O7 O 0.06726(18) 0.19847(17) 0.30201(8) 0.0307(5) Uani 1 1 d .
O6 O 0.43959(18) 0.13623(16) 0.29883(8) 0.0306(5) Uani 1 1 d .
C45 C 0.5008(4) 0.1343(3) 0.43297(14) 0.0547(12) Uani 1 1 d .
H45A H 0.4297 0.1480 0.4446 0.082 Uiso 1 1 calc R
H45B H 0.5451 0.1868 0.4333 0.082 Uiso 1 1 calc R
H45C H 0.5340 0.0895 0.4517 0.082 Uiso 1 1 calc R
C41 C 0.5335(3) 0.2722(2) 0.34309(13) 0.0368(8) Uani 1 1 d .
H41 H 0.5463 0.2952 0.3738 0.044 Uiso 1 1 calc R
C43 C 0.4910(3) 0.1006(2) 0.38516(13) 0.0368(8) Uani 1 1 d .
H43 H 0.5642 0.0855 0.3743 0.044 Uiso 1 1 calc R
C44 C 0.4222(4) 0.0191(3) 0.38250(19) 0.0627(13) Uani 1 1 d .
H44A H 0.4514 -0.0255 0.4024 0.094 Uiso 1 1 calc R
H44B H 0.4221 -0.0028 0.3518 0.094 Uiso 1 1 calc R
H44C H 0.3490 0.0331 0.3915 0.094 Uiso 1 1 calc R
C40 C 0.4859(4) 0.3468(3) 0.31557(16) 0.0505(10) Uani 1 1 d .
H40A H 0.5386 0.3937 0.3129 0.076 Uiso 1 1 calc R
H40B H 0.4217 0.3689 0.3304 0.076 Uiso 1 1 calc R
H40C H 0.4672 0.3255 0.2858 0.076 Uiso 1 1 calc R
C42 C 0.6399(3) 0.2418(3) 0.3252(2) 0.0582(12) Uani 1 1 d .
H42A H 0.6302 0.2182 0.2951 0.087 Uiso 1 1 calc R
H42B H 0.6690 0.1966 0.3447 0.087 Uiso 1 1 calc R
H42C H 0.6896 0.2911 0.3240 0.087 Uiso 1 1 calc R
N2 N 0.2872(2) 0.28036(19) 0.41220(10) 0.0324(6) Uani 1 1 d .
C37 C 0.2928(3) 0.3103(2) 0.44695(12) 0.0368(8) Uani 1 1 d .
C52 C -0.1011(3) 0.1793(3) 0.37946(15) 0.0455(9) Uani 1 1 d .
H52A H -0.1159 0.1606 0.3489 0.068 Uiso 1 1 calc R
H52B H -0.1236 0.2399 0.3832 0.068 Uiso 1 1 calc R
H52C H -0.1404 0.1423 0.4004 0.068 Uiso 1 1 calc R
C50 C 0.0187(3) 0.1718(2) 0.38868(12) 0.0333(7) Uani 1 1 d .
H50 H 0.0321 0.1918 0.4199 0.040 Uiso 1 1 calc R
C51 C 0.0559(4) 0.0767(2) 0.38485(15) 0.0447(9) Uani 1 1 d .
H51A H 0.0152 0.0406 0.4057 0.067 Uiso 1 1 calc R
H51B H 0.1322 0.0730 0.3920 0.067 Uiso 1 1 calc R
H51C H 0.0441 0.0559 0.3544 0.067 Uiso 1 1 calc R
C38 C 0.2960(5) 0.3484(3) 0.49115(14) 0.0561(12) Uani 1 1 d .
H38A H 0.2531 0.4017 0.4915 0.084 Uiso 1 1 calc R
H38B H 0.3700 0.3623 0.4990 0.084 Uiso 1 1 calc R
H38C H 0.2669 0.3070 0.5128 0.084 Uiso 1 1 calc R
C53 C 0.0421(3) 0.3470(2) 0.34971(13) 0.0364(8) Uani 1 1 d .
H53 H -0.0321 0.3426 0.3376 0.044 Uiso 1 1 calc R
C55 C 0.0357(4) 0.3865(3) 0.39648(15) 0.0465(10) Uani 1 1 d .
H55A H 0.1080 0.3952 0.4082 0.070 Uiso 1 1 calc R
H55B H -0.0037 0.3471 0.4162 0.070 Uiso 1 1 calc R
H55C H -0.0014 0.4426 0.3950 0.070 Uiso 1 1 calc R
C54 C 0.1073(4) 0.4042(3) 0.31823(16) 0.0502(10) Uani 1 1 d .
H54A H 0.0746 0.4620 0.3164 0.075 Uiso 1 1 calc R
H54B H 0.1087 0.3778 0.2885 0.075 Uiso 1 1 calc R
H54C H 0.1805 0.4096 0.3295 0.075 Uiso 1 1 calc R
S2 S 0.14116(12) 0.11237(8) 0.50473(5) 0.0642(4) Uani 1 1 d .
O8 O 0.0939(4) 0.0346(3) 0.49567(13) 0.0879(14) Uani 1 1 d .
O9 O 0.2386(6) 0.1172(5) 0.4748(2) 0.141(3) Uani 1 1 d .
O10 O 0.1003(6) 0.1917(4) 0.5027(2) 0.143(3) Uani 1 1 d .
C60 C 0.2153(6) 0.1025(4) 0.5538(2) 0.082(2) Uani 1 1 d .
F4 F 0.2595(4) 0.0301(3) 0.56292(12) 0.1170(18) Uani 1 1 d .
F6 F 0.2527(4) 0.1693(3) 0.57245(14) 0.1121(16) Uani 1 1 d .
F5 F 0.1268(5) 0.0862(3) 0.58915(14) 0.1170(16) Uani 1 1 d .

loop_
_atom_site_aniso_label
_atom_site_aniso_U_11
_atom_site_aniso_U_22
_atom_site_aniso_U_33
_atom_site_aniso_U_23
_atom_site_aniso_U_13
_atom_site_aniso_U_12
Br2 0.03786(19) 0.0504(2) 0.02978(17) -0.01524(16) -0.00370(14) -0.00039(17)
Ni2 0.0224(3) 0.0297(3) 0.0224(2) -0.0046(2) -0.0011(2) 0.0025(2)
P4 0.0221(4) 0.0291(4) 0.0253(4) -0.0026(3) 0.0000(3) 0.0041(3)
P3 0.0211(4) 0.0330(4) 0.0284(4) -0.0059(3) -0.0037(3) 0.0022(3)
Br1 0.03386(18) 0.04275(19) 0.02571(16) -0.01467(14) -0.00001(13) -0.00057(14)
Ni1 0.0247(3) 0.0230(2) 0.0193(2) -0.00329(19) -0.0021(2) 0.0028(2)
P1 0.0220(3) 0.0265(4) 0.0216(3) -0.0028(3) -0.0018(3) 0.0002(3)
P2 0.0270(4) 0.0267(4) 0.0229(4) -0.0037(3) -0.0016(3) 0.0067(3)
S1 0.0460(5) 0.0467(5) 0.0311(4) -0.0079(4) -0.0067(4) 0.0140(4)
C4 0.0243(15) 0.0299(15) 0.0254(14) -0.0009(12) 0.0063(12) -0.0066(12)
C3 0.0253(15) 0.0327(16) 0.0206(14) -0.0012(12) -0.0035(12) -0.0026(13)
C2 0.0237(14) 0.0260(14) 0.0229(14) -0.0002(12) 0.0006(12) 0.0005(12)
C1 0.0257(14) 0.0240(13) 0.0196(13) 0.0003(11) 0.0003(12) -0.0020(12)
C6 0.0255(15) 0.0248(14) 0.0238(15) -0.0017(12) -0.0020(12) -0.0014(12)
C5 0.0232(14) 0.0271(15) 0.0245(15) -0.0037(12) 0.0029(12) 0.0007(12)
O2 0.0266(11) 0.0411(12) 0.0235(11) -0.0074(9) -0.0031(9) 0.0088(10)
O1 0.0221(10) 0.0337(11) 0.0244(10) -0.0072(9) -0.0029(9) 0.0034(9)
C13 0.051(2) 0.046(2) 0.0259(17) -0.0016(15) -0.0102(16) 0.0068(18)
C10 0.0312(17) 0.0406(18) 0.0394(19) -0.0126(15) 0.0054(15) -0.0115(15)
C14 0.0331(17) 0.0334(17) 0.0281(16) 0.0002(13) -0.0024(14) 0.0092(14)
C15 0.067(3) 0.0374(19) 0.040(2) 0.0056(16) -0.0027(19) -0.004(2)
C12 0.066(3) 0.051(2) 0.054(3) 0.010(2) 0.009(2) -0.022(2)
C11 0.0301(18) 0.072(3) 0.051(2) -0.021(2) -0.0012(17) -0.0110(19)
C21 0.064(3) 0.041(2) 0.035(2) -0.0031(16) 0.0023(19) -0.0110(19)
C20 0.0300(17) 0.0432(19) 0.0303(17) -0.0030(15) -0.0003(14) 0.0051(15)
C24 0.051(2) 0.0315(17) 0.040(2) 0.0024(15) -0.0089(18) 0.0102(16)
C25 0.063(3) 0.052(3) 0.083(4) 0.033(3) 0.001(3) 0.002(2)
C22 0.049(2) 0.051(2) 0.038(2) -0.0116(18) 0.0105(17) 0.0062(19)
C23 0.067(3) 0.057(3) 0.110(5) 0.024(3) -0.041(3) 0.015(3)
N1 0.0304(14) 0.0279(13) 0.0281(13) -0.0016(11) -0.0019(11) 0.0033(11)
C7 0.0357(17) 0.0280(16) 0.0298(17) -0.0047(14) -0.0013(14) 0.0030(14)
C8 0.056(3) 0.050(2) 0.039(2) -0.0162(18) -0.0036(19) 0.002(2)
C9 0.050(2) 0.0324(16) 0.0238(15) 0.0002(13) -0.0009(15) -0.0032(16)
F3 0.088(2) 0.0509(13) 0.0326(11) 0.0088(10) 0.0034(13) -0.0068(14)
F2 0.0545(13) 0.0371(11) 0.0496(12) -0.0143(10) 0.0006(11) -0.0069(11)
F1 0.0423(12) 0.0490(13) 0.0440(12) -0.0048(10) -0.0056(10) 0.0055(10)
O5 0.0421(15) 0.0571(17) 0.0504(17) 0.0011(14) -0.0104(13) 0.0081(14)
O3 0.064(2) 0.064(2) 0.089(3) -0.046(2) -0.022(2) 0.0158(18)
O4 0.078(2) 0.125(3) 0.0339(15) 0.0248(19) 0.0183(16) 0.048(2)
C31 0.0222(14) 0.0289(14) 0.0218(14) 0.0011(11) 0.0012(12) -0.0003(12)
C34 0.0297(16) 0.0322(15) 0.0192(13) 0.0007(12) 0.0004(12) 0.0001(13)
C33 0.0234(14) 0.0363(16) 0.0204(14) 0.0034(13) -0.0046(12) -0.0002(13)
C35 0.0254(15) 0.0322(16) 0.0234(15) -0.0022(12) 0.0035(12) 0.0005(13)
C36 0.0200(14) 0.0287(15) 0.0268(15) 0.0002(12) 0.0001(12) -0.0005(12)
C32 0.0232(14) 0.0296(15) 0.0217(14) 0.0006(12) -0.0003(12) 0.0022(12)
O7 0.0213(10) 0.0442(13) 0.0267(11) -0.0053(10) -0.0025(9) 0.0062(10)
O6 0.0192(10) 0.0413(13) 0.0314(12) -0.0087(10) -0.0006(9) 0.0029(9)
C45 0.064(3) 0.065(3) 0.035(2) -0.001(2) -0.008(2) 0.025(2)
C41 0.0334(18) 0.0373(18) 0.0396(19) -0.0088(15) -0.0066(15) -0.0027(15)
C43 0.0342(18) 0.0402(19) 0.0360(19) -0.0036(15) -0.0070(15) 0.0065(15)
C44 0.067(3) 0.046(2) 0.074(3) 0.017(2) -0.021(3) -0.001(2)
C40 0.051(2) 0.041(2) 0.059(3) 0.0040(19) 0.006(2) -0.0035(18)
C42 0.0270(18) 0.054(2) 0.094(4) -0.009(3) 0.003(2) -0.0079(17)
N2 0.0303(14) 0.0350(14) 0.0318(15) -0.0043(12) 0.0011(12) 0.0011(12)
C37 0.044(2) 0.0337(17) 0.0329(19) -0.0060(15) 0.0048(16) -0.0057(16)
C52 0.0349(19) 0.053(2) 0.048(2) -0.0123(19) 0.0123(17) -0.0067(17)
C50 0.0361(18) 0.0360(18) 0.0278(16) -0.0045(14) 0.0027(14) -0.0042(15)
C51 0.057(2) 0.0324(18) 0.044(2) 0.0034(16) 0.0065(19) -0.0006(17)
C38 0.078(3) 0.057(3) 0.033(2) -0.0181(19) 0.003(2) -0.017(2)
C53 0.0295(17) 0.0357(17) 0.044(2) -0.0001(15) -0.0005(15) 0.0073(14)
C55 0.053(2) 0.0347(18) 0.052(2) -0.0075(17) 0.0066(19) 0.0120(18)
C54 0.059(3) 0.039(2) 0.053(3) 0.0092(18) -0.003(2) 0.0002(19)
S2 0.0744(8) 0.0429(5) 0.0754(8) 0.0158(6) -0.0341(7) -0.0165(5)
O8 0.119(4) 0.091(3) 0.054(2) 0.001(2) -0.016(2) -0.052(3)
O9 0.138(5) 0.180(6) 0.105(4) 0.031(4) 0.049(4) -0.042(5)
O10 0.186(7) 0.093(4) 0.150(5) -0.030(4) -0.081(5) 0.069(4)
C60 0.111(5) 0.059(3) 0.075(4) -0.031(3) -0.034(4) 0.022(3)
F4 0.162(4) 0.122(3) 0.067(2) -0.009(2) -0.038(3) 0.077(3)
F6 0.116(3) 0.121(3) 0.099(3) -0.033(3) -0.034(3) -0.042(3)
F5 0.154(4) 0.128(4) 0.070(2) -0.019(2) 0.020(3) -0.012(3)

loop_
_atom_type_symbol
_atom_type_description
_atom_type_scat_dispersion_real
_atom_type_scat_dispersion_imag
_atom_type_scat_source
C C 0.0181 0.0091 'International Tables Vol C Tables 4.2.6.8 and 6.1.1.4'
H H 0.0000 0.0000 'International Tables Vol C Tables 4.2.6.8 and 6.1.1.4'
N N 0.0311 0.0180 'International Tables Vol C Tables 4.2.6.8 and 6.1.1.4'
O O 0.0492 0.0322 'International Tables Vol C Tables 4.2.6.8 and 6.1.1.4'
F F 0.0727 0.0534 'International Tables Vol C Tables 4.2.6.8 and 6.1.1.4'
P P 0.2955 0.4335 'International Tables Vol C Tables 4.2.6.8 and 6.1.1.4'
S S 0.3331 0.5567 'International Tables Vol C Tables 4.2.6.8 and 6.1.1.4'
Ni Ni -3.0029 0.5091 'International Tables Vol C Tables 4.2.6.8 and 6.1.1.4'
Br Br -0.6763 1.2805 'International Tables Vol C Tables 4.2.6.8 and 6.1.1.4'

loop_
_geom_angle_atom_site_label_1
_geom_angle_atom_site_label_2
_geom_angle_atom_site_label_3
_geom_angle
_geom_angle_publ_flag
N2 NI2 C31 179.40(14) y
N2 NI2 P4 97.64(10) y
C31 NI2 P4 81.93(10) y
N2 NI2 P3 98.23(10) y
C31 NI2 P3 82.22(10) y
P4 NI2 P3 163.91(4) y
O7 P4 C50 102.24(15) y
O7 P4 C53 102.55(16) y
C50 P4 C53 108.46(17) y
O7 P4 NI2 106.07(9) y
C50 P4 NI2 115.93(13) y
C53 P4 NI2 119.22(13) y
O6 P3 C41 103.78(15) y
O6 P3 C43 102.79(15) y
C41 P3 C43 108.36(18) y
O6 P3 NI2 105.69(9) y
C41 P3 NI2 116.19(13) y
C43 P3 NI2 118.07(13) y
N1 NI1 C1 176.58(13) y
N1 NI1 P1 96.77(9) y
C1 NI1 P1 82.24(10) y
N1 NI1 P2 98.53(9) y
C1 NI1 P2 82.32(10) y
P1 NI1 P2 164.44(4) y
O1 P1 C14 102.25(14) y
O1 P1 C10 103.39(15) y
C14 P1 C10 110.02(18) y
O1 P1 NI1 105.86(8) y
C14 P1 NI1 118.51(12) y
C10 P1 NI1 114.73(14) y
O2 P2 C20 102.49(15) y
O2 P2 C24 102.62(16) y
C20 P2 C24 108.53(18) y
O2 P2 NI1 105.70(9) y
C20 P2 NI1 121.19(12) y
C24 P2 NI1 113.92(14) y
O4 S1 O3 115.9(3) y
O4 S1 O5 115.3(2) y
O3 S1 O5 115.0(2) y
O4 S1 C9 102.34(19) y
O3 S1 C9 102.6(2) y
O5 S1 C9 102.71(18) y
C5 C4 C3 122.9(3) y
C5 C4 BR1 118.6(2) y
C3 C4 BR1 118.4(2) y
C2 C3 C4 117.1(3) y
C2 C3 H3 121.5 ?
C4 C3 H3 121.5 ?
C3 C2 O2 118.8(3) y
C3 C2 C1 123.4(3) y
O2 C2 C1 117.8(3) y
C6 C1 C2 116.0(3) y
C6 C1 NI1 122.1(2) y
C2 C1 NI1 121.9(2) y
C5 C6 O1 118.9(3) y
C5 C6 C1 123.2(3) y
O1 C6 C1 117.9(3) y
C6 C5 C4 117.5(3) y
C6 C5 H5 121.3 ?
C4 C5 H5 121.3 ?
C2 O2 P2 112.25(19) y
C6 O1 P1 111.90(19) y
C14 C13 H13A 109.5 ?
C14 C13 H13B 109.5 ?
H13A C13 H13B 109.5 ?
C14 C13 H13C 109.5 ?
H13A C13 H13C 109.5 ?
H13B C13 H13C 109.5 ?
C12 C10 C11 112.2(4) y
C12 C10 P1 108.2(3) y
C11 C10 P1 113.5(3) y
C12 C10 H10 107.5 ?
C11 C10 H10 107.5 ?
P1 C10 H10 107.5 ?
C13 C14 C15 112.1(3) y
C13 C14 P1 111.1(2) y
C15 C14 P1 109.4(3) y
C13 C14 H14 108.0 ?
C15 C14 H14 108.0 ?
P1 C14 H14 108.0 ?
C14 C15 H15A 109.5 ?
C14 C15 H15B 109.5 ?
H15A C15 H15B 109.5 ?
C14 C15 H15C 109.5 ?
H15A C15 H15C 109.5 ?
H15B C15 H15C 109.5 ?
C10 C12 H12A 109.5 ?
C10 C12 H12B 109.5 ?
H12A C12 H12B 109.5 ?
C10 C12 H12C 109.5 ?
H12A C12 H12C 109.5 ?
H12B C12 H12C 109.5 ?
C10 C11 H11A 109.5 ?
C10 C11 H11B 109.5 ?
H11A C11 H11B 109.5 ?
C10 C11 H11C 109.5 ?
H11A C11 H11C 109.5 ?
H11B C11 H11C 109.5 ?
C20 C21 H21A 109.5 ?
C20 C21 H21B 109.5 ?
H21A C21 H21B 109.5 ?
C20 C21 H21C 109.5 ?
H21A C21 H21C 109.5 ?
H21B C21 H21C 109.5 ?
C22 C20 C21 111.6(3) y
C22 C20 P2 110.8(3) y
C21 C20 P2 110.0(3) y
C22 C20 H20 108.1 ?
C21 C20 H20 108.1 ?
P2 C20 H20 108.1 ?
C25 C24 C23 112.3(4) y
C25 C24 P2 110.0(3) y
C23 C24 P2 111.8(3) y
C25 C24 H24 107.5 ?
C23 C24 H24 107.5 ?
P2 C24 H24 107.5 ?
C24 C25 H25A 109.5 ?
C24 C25 H25B 109.5 ?
H25A C25 H25B 109.5 ?
C24 C25 H25C 109.5 ?
H25A C25 H25C 109.5 ?
H25B C25 H25C 109.5 ?
C20 C22 H22A 109.5 ?
C20 C22 H22B 109.5 ?
H22A C22 H22B 109.5 ?
C20 C22 H22C 109.5 ?
H22A C22 H22C 109.5 ?
H22B C22 H22C 109.5 ?
C24 C23 H23A 109.5 ?
C24 C23 H23B 109.5 ?
H23A C23 H23B 109.5 ?
C24 C23 H23C 109.5 ?
H23A C23 H23C 109.5 ?
H23B C23 H23C 109.5 ?
C7 N1 NI1 176.6(3) y
N1 C7 C8 179.2(4) y
C7 C8 H8A 109.5 ?
C7 C8 H8B 109.5 ?
H8A C8 H8B 109.5 ?
C7 C8 H8C 109.5 ?
H8A C8 H8C 109.5 ?
H8B C8 H8C 109.5 ?
F1 C9 F2 107.2(3) y
F1 C9 F3 107.4(3) y
F2 C9 F3 106.8(3) y
F1 C9 S1 112.3(2) y
F2 C9 S1 111.4(3) y
F3 C9 S1 111.6(3) y
C36 C31 C32 115.8(3) y
C36 C31 NI2 121.9(2) y
C32 C31 NI2 122.3(2) y
C33 C34 C35 123.4(3) y
C33 C34 BR2 119.1(2) y
C35 C34 BR2 117.5(2) y
C34 C33 C32 116.9(3) y
C34 C33 H33 121.5 ?
C32 C33 H33 121.5 ?
C36 C35 C34 116.7(3) y
C36 C35 H35 121.7 ?
C34 C35 H35 121.7 ?
O6 C36 C35 118.6(3) y
O6 C36 C31 117.9(3) y
C35 C36 C31 123.5(3) y
O7 C32 C33 118.7(3) y
O7 C32 C31 117.8(3) y
C33 C32 C31 123.5(3) y
C32 O7 P4 111.4(2) y
C36 O6 P3 111.9(2) y
C43 C45 H45A 109.5 ?
C43 C45 H45B 109.5 ?
H45A C45 H45B 109.5 ?
C43 C45 H45C 109.5 ?
H45A C45 H45C 109.5 ?
H45B C45 H45C 109.5 ?
C42 C41 C40 112.4(4) y
C42 C41 P3 112.9(3) y
C40 C41 P3 109.8(3) y
C42 C41 H41 107.1 ?
C40 C41 H41 107.1 ?
P3 C41 H41 107.1 ?
C44 C43 C45 111.9(4) y
C44 C43 P3 109.3(3) y
C45 C43 P3 111.3(3) y
C44 C43 H43 108.0 ?
C45 C43 H43 108.0 ?
P3 C43 H43 108.0 ?
C43 C44 H44A 109.5 ?
C43 C44 H44B 109.5 ?
H44A C44 H44B 109.5 ?
C43 C44 H44C 109.5 ?
H44A C44 H44C 109.5 ?
H44B C44 H44C 109.5 ?
C41 C40 H40A 109.5 ?
C41 C40 H40B 109.5 ?
H40A C40 H40B 109.5 ?
C41 C40 H40C 109.5 ?
H40A C40 H40C 109.5 ?
H40B C40 H40C 109.5 ?
C41 C42 H42A 109.5 ?
C41 C42 H42B 109.5 ?
H42A C42 H42B 109.5 ?
C41 C42 H42C 109.5 ?
H42A C42 H42C 109.5 ?
H42B C42 H42C 109.5 ?
C37 N2 NI2 174.8(3) y
N2 C37 C38 178.0(5) y
C50 C52 H52A 109.5 ?
C50 C52 H52B 109.5 ?
H52A C52 H52B 109.5 ?
C50 C52 H52C 109.5 ?
H52A C52 H52C 109.5 ?
H52B C52 H52C 109.5 ?
C52 C50 C51 110.8(3) y
C52 C50 P4 113.0(3) y
C51 C50 P4 108.6(3) y
C52 C50 H50 108.1 ?
C51 C50 H50 108.1 ?
P4 C50 H50 108.1 ?
C50 C51 H51A 109.5 ?
C50 C51 H51B 109.5 ?
H51A C51 H51B 109.5 ?
C50 C51 H51C 109.5 ?
H51A C51 H51C 109.5 ?
H51B C51 H51C 109.5 ?
C37 C38 H38A 109.5 ?
C37 C38 H38B 109.5 ?
H38A C38 H38B 109.5 ?
C37 C38 H38C 109.5 ?
H38A C38 H38C 109.5 ?
H38B C38 H38C 109.5 ?
C54 C53 C55 111.5(3) y
C54 C53 P4 109.8(3) y
C55 C53 P4 111.0(3) y
C54 C53 H53 108.1 ?
C55 C53 H53 108.1 ?
P4 C53 H53 108.1 ?
C53 C55 H55A 109.5 ?
C53 C55 H55B 109.5 ?
H55A C55 H55B 109.5 ?
C53 C55 H55C 109.5 ?
H55A C55 H55C 109.5 ?
H55B C55 H55C 109.5 ?
C53 C54 H54A 109.5 ?
C53 C54 H54B 109.5 ?
H54A C54 H54B 109.5 ?
C53 C54 H54C 109.5 ?
H54A C54 H54C 109.5 ?
H54B C54 H54C 109.5 ?
O10 S2 O8 129.2(4) y
O10 S2 O9 103.8(5) y
O8 S2 O9 105.9(4) y
O10 S2 C60 108.9(3) y
O8 S2 C60 108.8(3) y
O9 S2 C60 94.4(4) y
F6 C60 F4 117.1(6) y
F6 C60 F5 95.3(5) y
F4 C60 F5 91.2(6) y
F6 C60 S2 120.1(5) y
F4 C60 S2 119.2(4) y
F5 C60 S2 102.2(5) y

loop_
_geom_bond_atom_site_label_1
_geom_bond_atom_site_label_2
_geom_bond_distance
_geom_bond_publ_flag
Br2 C34 1.901(3) y
Ni2 N2 1.871(3) y
Ni2 C31 1.879(3) y
Ni2 P4 2.1693(10) y
Ni2 P3 2.1698(9) y
P4 O7 1.653(2) y
P4 C50 1.815(4) y
P4 C53 1.823(4) y
P3 O6 1.649(2) y
P3 C41 1.833(4) y
P3 C43 1.835(4) y
Br1 C4 1.895(3) y
Ni1 N1 1.871(3) y
Ni1 C1 1.879(3) y
Ni1 P1 2.1685(9) y
Ni1 P2 2.1706(10) y
P1 O1 1.655(2) y
P1 C14 1.808(3) y
P1 C10 1.829(4) y
P2 O2 1.648(2) y
P2 C20 1.820(4) y
P2 C24 1.829(4) y
S1 O4 1.422(4) y
S1 O3 1.430(4) y
S1 O5 1.435(3) y
S1 C9 1.822(4) y
C4 C5 1.386(5) y
C4 C3 1.384(5) y
C3 C2 1.383(4) y
C3 H3 0.9500 ?
C2 O2 1.382(4) y
C2 C1 1.400(4) y
C1 C6 1.399(4) y
C6 C5 1.379(4) y
C6 O1 1.381(4) y
C5 H5 0.9500 ?
C13 C14 1.516(5) y
C13 H13a 0.9800 ?
C13 H13b 0.9800 ?
C13 H13c 0.9800 ?
C10 C12 1.508(6) y
C10 C11 1.509(6) y
C10 H10 1.0000 ?
C14 C15 1.520(6) y
C14 H14 1.0000 ?
C15 H15a 0.9800 ?
C15 H15b 0.9800 ?
C15 H15c 0.9800 ?
C12 H12a 0.9800 ?
C12 H12b 0.9800 ?
C12 H12c 0.9800 ?
C11 H11a 0.9800 ?
C11 H11b 0.9800 ?
C11 H11c 0.9800 ?
C21 C20 1.526(5) y
C21 H21a 0.9800 ?
C21 H21b 0.9800 ?
C21 H21c 0.9800 ?
C20 C22 1.521(5) y
C20 H20 1.0000 ?
C24 C25 1.501(7) y
C24 C23 1.525(6) y
C24 H24 1.0000 ?
C25 H25a 0.9800 ?
C25 H25b 0.9800 ?
C25 H25c 0.9800 ?
C22 H22a 0.9800 ?
C22 H22b 0.9800 ?
C22 H22c 0.9800 ?
C23 H23a 0.9800 ?
C23 H23b 0.9800 ?
C23 H23c 0.9800 ?
N1 C7 1.145(4) y
C7 C8 1.445(5) y
C8 H8a 0.9800 ?
C8 H8b 0.9800 ?
C8 H8c 0.9800 ?
C9 F1 1.325(5) y
C9 F2 1.336(4) y
C9 F3 1.353(4) y
C31 C36 1.397(4) y
C31 C32 1.399(4) y
C34 C33 1.379(5) y
C34 C35 1.391(5) y
C33 C32 1.389(5) y
C33 H33 0.9500 ?
C35 C36 1.389(5) y
C35 H35 0.9500 ?
C36 O6 1.381(4) y
C32 O7 1.384(4) y
C45 C43 1.530(6) y
C45 H45a 0.9800 ?
C45 H45b 0.9800 ?
C45 H45c 0.9800 ?
C41 C42 1.511(6) y
C41 C40 1.534(6) y
C41 H41 1.0000 ?
C43 C44 1.522(6) y
C43 H43 1.0000 ?
C44 H44a 0.9800 ?
C44 H44b 0.9800 ?
C44 H44c 0.9800 ?
C40 H40a 0.9800 ?
C40 H40b 0.9800 ?
C40 H40c 0.9800 ?
C42 H42a 0.9800 ?
C42 H42b 0.9800 ?
C42 H42c 0.9800 ?
N2 C37 1.142(5) y
C37 C38 1.451(5) y
C52 C50 1.529(6) y
C52 H52a 0.9800 ?
C52 H52b 0.9800 ?
C52 H52c 0.9800 ?
C50 C51 1.540(5) y
C50 H50 1.0000 ?
C51 H51a 0.9800 ?
C51 H51b 0.9800 ?
C51 H51c 0.9800 ?
C38 H38a 0.9800 ?
C38 H38b 0.9800 ?
C38 H38c 0.9800 ?
C53 C54 1.527(6) y
C53 C55 1.532(6) y
C53 H53 1.0000 ?
C55 H55a 0.9800 ?
C55 H55b 0.9800 ?
C55 H55c 0.9800 ?
C54 H54a 0.9800 ?
C54 H54b 0.9800 ?
C54 H54c 0.9800 ?
S2 O10 1.324(5) y
S2 O8 1.362(4) y
S2 O9 1.517(6) y
S2 C60 1.747(6) y
C60 F6 1.260(7) y
C60 F4 1.273(7) y
C60 F5 1.554(9) y

loop_
_geom_torsion_atom_site_label_1
_geom_torsion_atom_site_label_2
_geom_torsion_atom_site_label_3
_geom_torsion_atom_site_label_4
_geom_torsion
_geom_torsion_publ_flag
N2 NI2 P4 O7 175.01(14) y
C31 NI2 P4 O7 -4.56(13) y
P3 NI2 P4 O7 -14.6(2) y
N2 NI2 P4 C50 -72.32(16) y
C31 NI2 P4 C50 108.11(16) y
P3 NI2 P4 C50 98.1(2) y
N2 NI2 P4 C53 60.16(18) y
C31 NI2 P4 C53 -119.41(18) y
P3 NI2 P4 C53 -129.5(2) y
N2 NI2 P3 O6 -176.59(14) y
C31 NI2 P3 O6 3.00(14) y
P4 NI2 P3 O6 13.0(2) y
N2 NI2 P3 C41 -62.14(17) y
C31 NI2 P3 C41 117.45(17) y
P4 NI2 P3 C41 127.5(2) y
N2 NI2 P3 C43 69.18(17) y
C31 NI2 P3 C43 -111.23(17) y
P4 NI2 P3 C43 -101.2(2) y
N1 NI1 P1 O1 -177.40(12) y
C1 NI1 P1 O1 -0.70(13) y
P2 NI1 P1 O1 -8.13(19) y
N1 NI1 P1 C14 68.68(16) y
C1 NI1 P1 C14 -114.61(16) y
P2 NI1 P1 C14 -122.04(19) y
N1 NI1 P1 C10 -64.09(16) y
C1 NI1 P1 C10 112.61(16) y
P2 NI1 P1 C10 105.2(2) y
N1 NI1 P2 O2 177.48(13) y
C1 NI1 P2 O2 0.83(13) y
P1 NI1 P2 O2 8.3(2) y
N1 NI1 P2 C20 -66.87(17) y
C1 NI1 P2 C20 116.47(17) y
P1 NI1 P2 C20 123.9(2) y
N1 NI1 P2 C24 65.59(17) y
C1 NI1 P2 C24 -111.07(17) y
P1 NI1 P2 C24 -103.6(2) y
C5 C4 C3 C2 -1.1(5) y
BR1 C4 C3 C2 -178.5(2) y
C4 C3 C2 O2 -179.9(3) y
C4 C3 C2 C1 1.9(5) y
C3 C2 C1 C6 -1.3(5) y
O2 C2 C1 C6 -179.5(3) y
C3 C2 C1 NI1 176.9(2) y
O2 C2 C1 NI1 -1.3(4) y
N1 NI1 C1 C6 74(2) y
P1 NI1 C1 C6 0.3(2) y
P2 NI1 C1 C6 178.3(3) y
N1 NI1 C1 C2 -105(2) y
P1 NI1 C1 C2 -177.9(3) y
P2 NI1 C1 C2 0.1(2) y
C2 C1 C6 C5 -0.1(5) y
NI1 C1 C6 C5 -178.4(2) y
C2 C1 C6 O1 178.7(3) y
NI1 C1 C6 O1 0.4(4) y
O1 C6 C5 C4 -177.9(3) y
C1 C6 C5 C4 0.9(5) y
C3 C4 C5 C6 -0.3(5) y
BR1 C4 C5 C6 177.1(2) y
C3 C2 O2 P2 -176.4(2) y
C1 C2 O2 P2 1.9(4) y
C20 P2 O2 C2 -129.5(2) y
C24 P2 O2 C2 118.0(2) y
NI1 P2 O2 C2 -1.7(2) y
C5 C6 O1 P1 177.8(2) y
C1 C6 O1 P1 -1.0(4) y
C14 P1 O1 C6 125.8(2) y
C10 P1 O1 C6 -119.9(2) y
NI1 P1 O1 C6 1.1(2) y
O1 P1 C10 C12 58.3(3) y
C14 P1 C10 C12 166.9(3) y
NI1 P1 C10 C12 -56.5(3) y
O1 P1 C10 C11 -67.0(3) y
C14 P1 C10 C11 41.6(3) y
NI1 P1 C10 C11 178.2(2) y
O1 P1 C14 C13 171.5(3) y
C10 P1 C14 C13 62.2(3) y
NI1 P1 C14 C13 -72.6(3) y
O1 P1 C14 C15 -64.2(3) y
C10 P1 C14 C15 -173.5(3) y
NI1 P1 C14 C15 51.7(3) y
O2 P2 C20 C22 -174.1(3) y
C24 P2 C20 C22 -66.1(3) y
NI1 P2 C20 C22 68.6(3) y
O2 P2 C20 C21 62.0(3) y
C24 P2 C20 C21 170.1(3) y
NI1 P2 C20 C21 -55.3(3) y
O2 P2 C24 C25 -74.5(3) y
C20 P2 C24 C25 177.5(3) y
NI1 P2 C24 C25 39.2(4) y
O2 P2 C24 C23 50.9(4) y
C20 P2 C24 C23 -57.0(4) y
NI1 P2 C24 C23 164.7(4) y
C1 NI1 N1 C7 -122(5) y
P1 NI1 N1 C7 -49(5) y
P2 NI1 N1 C7 134(5) y
NI1 N1 C7 C8 -120(27) y
O4 S1 C9 F1 57.8(3) y
O3 S1 C9 F1 -62.7(3) y
O5 S1 C9 F1 177.7(3) y
O4 S1 C9 F2 -62.4(3) y
O3 S1 C9 F2 177.1(3) y
O5 S1 C9 F2 57.4(3) y
O4 S1 C9 F3 178.4(3) y
O3 S1 C9 F3 57.9(3) y
O5 S1 C9 F3 -61.7(3) y
N2 NI2 C31 C36 138(14) y
P4 NI2 C31 C36 -176.8(3) y
P3 NI2 C31 C36 0.4(2) y
N2 NI2 C31 C32 -44(14) y
P4 NI2 C31 C32 1.3(3) y
P3 NI2 C31 C32 178.5(3) y
C35 C34 C33 C32 -3.0(5) y
BR2 C34 C33 C32 175.9(2) y
C33 C34 C35 C36 2.6(5) y
BR2 C34 C35 C36 -176.4(2) y
C34 C35 C36 O6 -179.8(3) y
C34 C35 C36 C31 1.0(5) y
C32 C31 C36 O6 177.1(3) y
NI2 C31 C36 O6 -4.7(4) y
C32 C31 C36 C35 -3.8(5) y
NI2 C31 C36 C35 174.4(3) y
C34 C33 C32 O7 -178.3(3) y
C34 C33 C32 C31 -0.1(5) y
C36 C31 C32 O7 -178.4(3) y
NI2 C31 C32 O7 3.4(4) y
C36 C31 C32 C33 3.3(5) y
NI2 C31 C32 C33 -174.9(3) y
C33 C32 O7 P4 171.1(2) y
C31 C32 O7 P4 -7.3(4) y
C50 P4 O7 C32 -114.4(2) y
C53 P4 O7 C32 133.2(2) y
NI2 P4 O7 C32 7.4(2) y
C35 C36 O6 P3 -172.1(2) y
C31 C36 O6 P3 7.1(4) y
C41 P3 O6 C36 -128.9(2) y
C43 P3 O6 C36 118.3(2) y
NI2 P3 O6 C36 -6.1(2) y
O6 P3 C41 C42 -50.1(4) y
C43 P3 C41 C42 58.7(4) y
NI2 P3 C41 C42 -165.6(3) y
O6 P3 C41 C40 76.2(3) y
C43 P3 C41 C40 -175.0(3) y
NI2 P3 C41 C40 -39.3(3) y
O6 P3 C43 C44 -59.3(3) y
C41 P3 C43 C44 -168.7(3) y
NI2 P3 C43 C44 56.5(4) y
O6 P3 C43 C45 176.6(3) y
C41 P3 C43 C45 67.1(4) y
NI2 P3 C43 C45 -67.6(3) y
C31 NI2 N2 C37 112(14) y
P4 NI2 N2 C37 67(4) y
P3 NI2 N2 C37 -111(4) y
NI2 N2 C37 C38 -58(14) y
O7 P4 C50 C52 -59.7(3) y
C53 P4 C50 C52 48.2(3) y
NI2 P4 C50 C52 -174.5(2) y
O7 P4 C50 C51 63.7(3) y
C53 P4 C50 C51 171.5(3) y
NI2 P4 C50 C51 -51.2(3) y
O7 P4 C53 C54 -71.7(3) y
C50 P4 C53 C54 -179.4(3) y
NI2 P4 C53 C54 45.0(3) y
O7 P4 C53 C55 164.5(3) y
C50 P4 C53 C55 56.9(3) y
NI2 P4 C53 C55 -78.8(3) y
O10 S2 C60 F6 -23.8(9) y
O8 S2 C60 F6 -169.1(6) y
O9 S2 C60 F6 82.4(7) y
O10 S2 C60 F4 178.2(7) y
O8 S2 C60 F4 32.8(8) y
O9 S2 C60 F4 -75.6(8) y
O10 S2 C60 F5 79.8(6) y
O8 S2 C60 F5 -65.5(4) y
O9 S2 C60 F5 -174.0(4) y
